data_2311356
loop_
_publ_author_name
'Swinton Darious, Robert'
'Thomas Muthiah, Packianathan'
'Perdih, Franc'

_publ_section_title
;
 Supra-molecular hydrogen-bonding patterns in a 1:1 co-crystal of the
 N(7)-H tautomeric form of <i>N</i><sup>6</sup>-benzoyl-adenine with
 4-hy-droxy-benzoic acid.
;
_journal_coeditor_code HG5481
_journal_issue 'Pt 3'
_journal_name_full 'Acta crystallographica. Section E, Crystallographic communications'
_journal_page_first 383
_journal_page_last 386
_journal_paper_doi 10.1107/S2056989017002171
_journal_volume 73
_journal_year 2017
_chemical_formula_iupac 'C12 H9 N5 O, C7 H6 O3'
_chemical_formula_moiety 'C12 H9 N5 O, C7 H6 O3'
_chemical_formula_sum 'C19 H15 N5 O4'
_chemical_formula_weight 377.36
_chemical_name_systematic
;
<i>N</i>^6^-Benzoyladenine--4-hydroxybenzoic acid (1/1)
;
_space_group_crystal_system monoclinic
_space_group_IT_number 14
_space_group_name_Hall '-P 2yn'
_space_group_name_H-M_alt 'P 1 21/n 1'
_atom_sites_solution_hydrogens geom
_audit_creation_method SHELXL-2014/7
_cell_angle_alpha 90
_cell_angle_beta 91.287(3)
_cell_angle_gamma 90
_cell_formula_units_Z 4
_cell_length_a 14.7579(5)
_cell_length_b 6.7930(3)
_cell_length_c 17.2873(5)
_cell_measurement_reflns_used 2120
_cell_measurement_temperature 293(2)
_cell_measurement_theta_max 74.6020
_cell_measurement_theta_min 3.8600
_cell_volume 1732.62(11)
_computing_cell_refinement
;
CrysAlis PRO (Agilent, 2013)
;
_computing_data_collection
;
CrysAlis PRO (Agilent, 2013)
;
_computing_data_reduction
;
CrysAlis PRO (Agilent, 2013)
;
_computing_molecular_graphics
;
PLATON (Spek, 2009) and Mercury (Macrae <i>et al.</i>, 2008)
;
_computing_publication_material
;
PLATON (Spek, 2009)
;
_computing_structure_refinement
;
SHELXL2014 (Sheldrick, 2015)
;
_computing_structure_solution
;
SUPERFLIP (Palatinus & Chapuis, 2007)
;
_diffrn_ambient_temperature 293(2)
_diffrn_detector_area_resol_mean 10.4933
_diffrn_measured_fraction_theta_full 0.998
_diffrn_measured_fraction_theta_max 0.997
_diffrn_measurement_device_type 'Agilent SuperNova, Dual, Cu at zero, Atlas'
_diffrn_measurement_method '\w scans'
_diffrn_radiation_type CuK\a
_diffrn_radiation_wavelength 1.54184
_diffrn_reflns_av_R_equivalents 0.0276
_diffrn_reflns_limit_h_max 17
_diffrn_reflns_limit_h_min -12
_diffrn_reflns_limit_k_max 7
_diffrn_reflns_limit_k_min -8
_diffrn_reflns_limit_l_max 21
_diffrn_reflns_limit_l_min -19
_diffrn_reflns_number 6790
_diffrn_reflns_theta_full 67.684
_diffrn_reflns_theta_max 70.073
_diffrn_reflns_theta_min 3.895
_exptl_absorpt_coefficient_mu 0.877
_exptl_absorpt_correction_T_max 1.00000
_exptl_absorpt_correction_T_min 0.59703
_exptl_absorpt_correction_type multi-scan
_exptl_absorpt_process_details
;
(CrysAlis PRO; Agilent, 2013)
;
_exptl_crystal_colour colorless
_exptl_crystal_density_diffrn 1.447
_exptl_crystal_description plate
_exptl_crystal_F_000 784
_exptl_crystal_size_max 0.200
_exptl_crystal_size_mid 0.150
_exptl_crystal_size_min 0.030
_refine_diff_density_max 0.438
_refine_diff_density_min -0.299
_refine_ls_extinction_coef 0.0007(2)
_refine_ls_extinction_expression Fc^*^=kFc[1+0.001xFc^2^\l^3^/sin(2\q)]^-1/4^
_refine_ls_extinction_method
;
SHELXL2014 (Sheldrick, 2015)
;
_refine_ls_goodness_of_fit_ref 1.021
_refine_ls_hydrogen_treatment constr
_refine_ls_matrix_type full
_refine_ls_number_parameters 256
_refine_ls_number_reflns 3284
_refine_ls_number_restraints 0
_refine_ls_restrained_S_all 1.021
_refine_ls_R_factor_all 0.0695
_refine_ls_R_factor_gt 0.0529
_refine_ls_shift/su_max 0.000
_refine_ls_shift/su_mean 0.000
_refine_ls_structure_factor_coef Fsqd
_refine_ls_weighting_details 'w=1/[\s^2^(Fo^2^)+(0.0934P)^2^+0.2078P] where P=(Fo^2^+2Fc^2^)/3'
_refine_ls_weighting_scheme calc
_refine_ls_wR_factor_gt 0.1428
_refine_ls_wR_factor_ref 0.1611
_reflns_number_gt 2457
_reflns_number_total 3284
_reflns_threshold_expression 'I > 2\s(I)'
_cod_data_source_file hg5481sup1.cif
_cod_data_source_block I
_cod_original_sg_symbol_H-M 'P 21/n'
_cod_database_code 2311356
_shelx_space_group_comment
;
The symmetry employed for this shelxl refinement is uniquely defined
by the following loop, which should always be used as a source of
symmetry information in preference to the above space-group names.
They are only intended as comments.
;
_shelx_estimated_absorpt_t_min 0.844
_shelx_estimated_absorpt_t_max 0.974

loop_
_space_group_symop_operation_xyz
'x, y, z'
'-x+1/2, y+1/2, -z+1/2'
'-x, -y, -z'
'x-1/2, -y-1/2, z-1/2'

loop_
_atom_site_type_symbol
_atom_site_label
_atom_site_fract_x
_atom_site_fract_y
_atom_site_fract_z
_atom_site_U_iso_or_equiv
_atom_site_adp_type
_atom_site_calc_flag
_atom_site_occupancy
O O1 0.42682(11) 1.0650(3) 0.54392(9) 0.0705(6) Uani d 1
N N1 0.39444(11) 0.9505(3) 0.78054(9) 0.0441(4) Uani d 1
N N3 0.54449(12) 0.9582(3) 0.83693(10) 0.0507(5) Uani d 1
N N6 0.35504(10) 0.9706(2) 0.65248(9) 0.0398(4) Uani d 1
H H6 0.3024 0.9381 0.6686 0.048 Uiso calc 1
N N7 0.57481(11) 0.9980(3) 0.63742(10) 0.0428(4) Uani d 1
H H7 0.5598 1.0053 0.5892 0.051 Uiso calc 1
N N9 0.66312(11) 0.9887(3) 0.74394(11) 0.0466(4) Uani d 1
C C2 0.45586(14) 0.9466(4) 0.84004(12) 0.0522(6) Uani d 1
H H2 0.4322 0.9340 0.8892 0.063 Uiso calc 1
C C4 0.57400(13) 0.9747(3) 0.76459(12) 0.0402(4) Uani d 1
C C6 0.42445(13) 0.9683(3) 0.70853(11) 0.0362(4) Uani d 1
C C5 0.51711(12) 0.9806(3) 0.69794(11) 0.0357(4) Uani d 1
C C8 0.65938(13) 1.0017(3) 0.66780(13) 0.0473(5) Uani d 1
H H8 0.7107 1.0125 0.6378 0.057 Uiso calc 1
C C10 0.35828(13) 1.0163(3) 0.57653(12) 0.0430(5) Uani d 1
C C11 0.26848(13) 1.0088(3) 0.53510(11) 0.0448(5) Uani d 1
C C12 0.21996(19) 0.8373(5) 0.53086(16) 0.0774(8) Uani d 1
H H12 0.2415 0.7252 0.5561 0.093 Uiso calc 1
C C13 0.1393(2) 0.8303(7) 0.4892(2) 0.1083(14) Uani d 1
H H13 0.1075 0.7124 0.4847 0.130 Uiso calc 1
C C14 0.1062(2) 0.9956(7) 0.45466(18) 0.0950(13) Uani d 1
H H14 0.0510 0.9908 0.4277 0.114 Uiso calc 1
C C15 0.15326(18) 1.1700(6) 0.45909(15) 0.0828(10) Uani d 1
H H15 0.1297 1.2828 0.4356 0.099 Uiso calc 1
C C16 0.23613(16) 1.1771(4) 0.49876(14) 0.0621(6) Uani d 1
H H16 0.2694 1.2933 0.5009 0.075 Uiso calc 1
O O2 0.22103(10) 0.9691(3) 0.83296(9) 0.0563(4) Uani d 1
H H2A 0.2718 0.9530 0.8157 0.084 Uiso calc 1
O O3 0.18126(10) 0.9349(4) 0.70936(9) 0.0734(6) Uani d 1
O O4 -0.20332(10) 1.0061(3) 0.86009(10) 0.0608(5) Uani d 1
H H4 -0.2373 0.9926 0.8223 0.091 Uiso calc 1
C C17 0.15996(13) 0.9583(3) 0.77584(11) 0.0409(4) Uani d 1
C C18 0.06559(12) 0.9737(3) 0.79947(11) 0.0366(4) Uani d 1
C C19 0.04097(14) 1.0009(3) 0.87579(11) 0.0435(5) Uani d 1
H H19 0.0857 1.0112 0.9143 0.052 Uiso calc 1
C C20 -0.04879(14) 1.0128(4) 0.89506(12) 0.0499(5) Uani d 1
H H20 -0.0643 1.0314 0.9464 0.060 Uiso calc 1
C C21 -0.11692(13) 0.9970(3) 0.83780(12) 0.0425(5) Uani d 1
C C22 -0.09232(13) 0.9722(3) 0.76111(12) 0.0437(5) Uani d 1
H H22 -0.1368 0.9637 0.7223 0.052 Uiso calc 1
C C23 -0.00281(13) 0.9602(3) 0.74278(12) 0.0433(5) Uani d 1
H H23 0.0127 0.9427 0.6914 0.052 Uiso calc 1

loop_
_atom_site_aniso_label
_atom_site_aniso_U_11
_atom_site_aniso_U_22
_atom_site_aniso_U_33
_atom_site_aniso_U_12
_atom_site_aniso_U_13
_atom_site_aniso_U_23
O1 0.0375(9) 0.1294(16) 0.0446(8) -0.0059(9) -0.0021(6) 0.0179(9)
N1 0.0314(8) 0.0663(11) 0.0343(8) 0.0027(7) -0.0060(6) -0.0018(7)
N3 0.0361(9) 0.0755(12) 0.0400(9) 0.0026(8) -0.0107(7) -0.0030(8)
N6 0.0240(8) 0.0597(10) 0.0353(8) -0.0021(6) -0.0076(6) 0.0019(7)
N7 0.0287(8) 0.0592(10) 0.0403(9) -0.0002(7) -0.0034(6) 0.0011(7)
N9 0.0264(8) 0.0624(11) 0.0503(10) 0.0015(7) -0.0087(7) -0.0032(8)
C2 0.0379(11) 0.0841(16) 0.0344(9) 0.0035(10) -0.0064(8) -0.0016(10)
C4 0.0302(10) 0.0476(10) 0.0424(10) 0.0019(7) -0.0097(7) -0.0034(8)
C6 0.0296(9) 0.0430(10) 0.0355(9) 0.0010(7) -0.0078(7) -0.0021(7)
C5 0.0302(9) 0.0401(9) 0.0365(9) 0.0011(7) -0.0061(7) -0.0012(7)
C8 0.0259(10) 0.0649(13) 0.0511(12) 0.0005(8) -0.0012(8) 0.0007(10)
C10 0.0301(10) 0.0615(12) 0.0372(10) 0.0017(8) -0.0048(7) 0.0011(9)
C11 0.0311(10) 0.0710(13) 0.0320(9) 0.0012(9) -0.0061(7) 0.0023(9)
C12 0.0706(17) 0.0902(19) 0.0699(16) -0.0204(15) -0.0324(13) 0.0151(15)
C13 0.086(2) 0.150(3) 0.086(2) -0.053(2) -0.0499(18) 0.030(2)
C14 0.0481(15) 0.182(4) 0.0536(15) -0.0141(19) -0.0213(12) 0.0164(19)
C15 0.0563(15) 0.135(3) 0.0564(14) 0.0353(18) -0.0098(11) 0.0172(17)
C16 0.0517(13) 0.0784(16) 0.0558(12) 0.0135(12) -0.0075(10) 0.0073(12)
O2 0.0294(7) 0.0975(12) 0.0416(8) -0.0001(7) -0.0052(6) -0.0040(8)
O3 0.0339(8) 0.1439(18) 0.0425(8) -0.0016(9) -0.0009(6) -0.0160(10)
O4 0.0290(8) 0.1037(14) 0.0497(9) 0.0011(7) -0.0003(6) -0.0057(9)
C17 0.0317(10) 0.0510(11) 0.0398(10) -0.0015(8) -0.0052(7) -0.0014(8)
C18 0.0308(10) 0.0403(9) 0.0383(9) -0.0009(7) -0.0051(7) 0.0018(7)
C19 0.0332(10) 0.0621(12) 0.0350(9) -0.0004(8) -0.0078(7) 0.0008(8)
C20 0.0349(10) 0.0822(15) 0.0324(9) 0.0006(10) -0.0023(8) 0.0000(10)
C21 0.0294(10) 0.0540(11) 0.0439(10) -0.0002(8) -0.0034(8) 0.0009(9)
C22 0.0330(10) 0.0578(12) 0.0397(10) 0.0009(8) -0.0092(7) -0.0036(9)
C23 0.0346(10) 0.0602(12) 0.0349(9) 0.0014(8) -0.0060(7) -0.0029(9)

loop_
_atom_type_symbol
_atom_type_description
_atom_type_scat_dispersion_real
_atom_type_scat_dispersion_imag
_atom_type_scat_source
C C 0.0181 0.0091 'International Tables Vol C Tables 4.2.6.8 and 6.1.1.4'
H H 0.0000 0.0000 'International Tables Vol C Tables 4.2.6.8 and 6.1.1.4'
N N 0.0311 0.0180 'International Tables Vol C Tables 4.2.6.8 and 6.1.1.4'
O O 0.0492 0.0322 'International Tables Vol C Tables 4.2.6.8 and 6.1.1.4'

loop_
_geom_angle_atom_site_label_1
_geom_angle_atom_site_label_2
_geom_angle_atom_site_label_3
_geom_angle
C6 N1 C2 118.60(18)
C2 N3 C4 112.88(17)
C10 N6 C6 129.53(17)
C10 N6 H6 115.2
C6 N6 H6 115.2
C8 N7 C5 106.93(17)
C8 N7 H7 126.5
C5 N7 H7 126.5
C8 N9 C4 104.19(16)
N3 C2 N1 128.1(2)
N3 C2 H2 115.9
N1 C2 H2 115.9
N3 C4 N9 125.60(17)
N3 C4 C5 124.43(18)
N9 C4 C5 109.97(18)
N1 C6 C5 118.50(16)
N1 C6 N6 113.25(17)
C5 C6 N6 128.25(18)
N7 C5 C6 137.61(17)
N7 C5 C4 104.93(16)
C6 C5 C4 117.46(18)
N9 C8 N7 113.98(18)
N9 C8 H8 123.0
N7 C8 H8 123.0
O1 C10 N6 124.15(18)
O1 C10 C11 121.74(18)
N6 C10 C11 114.07(17)
C12 C11 C16 120.3(2)
C12 C11 C10 120.8(2)
C16 C11 C10 118.9(2)
C11 C12 C13 120.1(3)
C11 C12 H12 119.9
C13 C12 H12 119.9
C14 C13 C12 119.9(3)
C14 C13 H13 120.0
C12 C13 H13 120.0
C13 C14 C15 120.8(3)
C13 C14 H14 119.6
C15 C14 H14 119.6
C14 C15 C16 119.7(3)
C14 C15 H15 120.2
C16 C15 H15 120.2
C11 C16 C15 119.1(3)
C11 C16 H16 120.4
C15 C16 H16 120.4
C17 O2 H2A 109.5
C21 O4 H4 109.5
O3 C17 O2 121.96(18)
O3 C17 C18 122.96(17)
O2 C17 C18 115.08(18)
C19 C18 C23 118.42(18)
C19 C18 C17 123.06(17)
C23 C18 C17 118.53(18)
C20 C19 C18 120.79(18)
C20 C19 H19 119.6
C18 C19 H19 119.6
C19 C20 C21 120.3(2)
C19 C20 H20 119.8
C21 C20 H20 119.8
O4 C21 C22 123.28(18)
O4 C21 C20 117.8(2)
C22 C21 C20 118.97(19)
C23 C22 C21 120.10(17)
C23 C22 H22 119.9
C21 C22 H22 119.9
C22 C23 C18 121.40(19)
C22 C23 H23 119.3
C18 C23 H23 119.3

loop_
_geom_bond_atom_site_label_1
_geom_bond_atom_site_label_2
_geom_bond_distance
O1 C10 1.215(3)
N1 C6 1.336(3)
N1 C2 1.356(2)
N3 C2 1.313(3)
N3 C4 1.338(3)
N6 C10 1.351(3)
N6 C6 1.394(2)
N6 H6 0.8600
N7 C8 1.343(2)
N7 C5 1.369(3)
N7 H7 0.8600
N9 C8 1.319(3)
N9 C4 1.374(3)
C2 H2 0.9300
C4 C5 1.411(2)
C6 C5 1.386(3)
C8 H8 0.9300
C10 C11 1.493(3)
C11 C12 1.369(4)
C11 C16 1.384(3)
C12 C13 1.379(3)
C12 H12 0.9300
C13 C14 1.357(5)
C13 H13 0.9300
C14 C15 1.375(5)
C14 H14 0.9300
C15 C16 1.389(3)
C15 H15 0.9300
C16 H16 0.9300
O2 C17 1.324(2)
O2 H2A 0.8200
O3 C17 1.209(3)
O4 C21 1.342(3)
O4 H4 0.8200
C17 C18 1.464(3)
C18 C19 1.389(3)
C18 C23 1.394(2)
C19 C20 1.376(3)
C19 H19 0.9300
C20 C21 1.399(3)
C20 H20 0.9300
C21 C22 1.393(3)
C22 C23 1.368(3)
C22 H22 0.9300
C23 H23 0.9300

loop_
_geom_hbond_atom_site_label_D
_geom_hbond_atom_site_label_H
_geom_hbond_atom_site_label_A
_geom_hbond_site_symmetry_A
_geom_hbond_distance_DH
_geom_hbond_distance_HA
_geom_hbond_distance_DA
_geom_hbond_angle_DHA
O2 H2A N1 . 0.82 1.92 2.737(2) 172
O4 H4 N9 1_455 0.82 1.98 2.784(2) 168
N6 H6 O3 . 0.86 1.94 2.778(2) 166
N7 H7 O1 . 0.86 2.14 2.726(2) 126
N7 H7 O1 3_676 0.86 2.36 3.164(2) 155
C8 H8 Cg3 3_676 0.93 2.77 3.646(2) 157

loop_
_geom_torsion_atom_site_label_1
_geom_torsion_atom_site_label_2
_geom_torsion_atom_site_label_3
_geom_torsion_atom_site_label_4
_geom_torsion
C4 N3 C2 N1 -0.4(4)
C6 N1 C2 N3 0.0(4)
C2 N3 C4 N9 -179.7(2)
C2 N3 C4 C5 0.4(3)
C8 N9 C4 N3 179.9(2)
C8 N9 C4 C5 -0.2(2)
C2 N1 C6 C5 0.4(3)
C2 N1 C6 N6 -179.98(19)
C10 N6 C6 N1 168.6(2)
C10 N6 C6 C5 -11.9(3)
C8 N7 C5 C6 -179.9(2)
C8 N7 C5 C4 0.0(2)
N1 C6 C5 N7 179.6(2)
N6 C6 C5 N7 0.0(4)
N1 C6 C5 C4 -0.4(3)
N6 C6 C5 C4 -179.93(18)
N3 C4 C5 N7 179.99(19)
N9 C4 C5 N7 0.1(2)
N3 C4 C5 C6 0.0(3)
N9 C4 C5 C6 -179.93(16)
C4 N9 C8 N7 0.2(2)
C5 N7 C8 N9 -0.2(2)
C6 N6 C10 O1 0.1(4)
C6 N6 C10 C11 -177.92(19)
O1 C10 C11 C12 121.1(3)
N6 C10 C11 C12 -60.8(3)
O1 C10 C11 C16 -56.9(3)
N6 C10 C11 C16 121.2(2)
C16 C11 C12 C13 1.1(5)
C10 C11 C12 C13 -176.8(3)
C11 C12 C13 C14 -2.4(6)
C12 C13 C14 C15 1.6(6)
C13 C14 C15 C16 0.6(5)
C12 C11 C16 C15 1.0(4)
C10 C11 C16 C15 179.0(2)
C14 C15 C16 C11 -1.9(4)
O3 C17 C18 C19 -179.9(2)
O2 C17 C18 C19 1.0(3)
O3 C17 C18 C23 0.2(3)
O2 C17 C18 C23 -178.92(19)
C23 C18 C19 C20 0.5(3)
C17 C18 C19 C20 -179.43(19)
C18 C19 C20 C21 0.2(3)
C19 C20 C21 O4 178.8(2)
C19 C20 C21 C22 -1.0(3)
O4 C21 C22 C23 -178.7(2)
C20 C21 C22 C23 1.1(3)
C21 C22 C23 C18 -0.4(3)
C19 C18 C23 C22 -0.3(3)
C17 C18 C23 C22 179.55(19)
